data_4102346
loop_
_publ_author_name
'Hai-Long Jiang'
'Yoshiro Tatsu'
'Zhang-Hui Lu'
'Qiang Xu'

_publ_section_title
;
 Non-, Micro-, and Mesoporous Metal-Organic Framework Isomers: Reversible
 Transformation, Fluorescence Sensing, and Large Molecule Separation
;
_journal_name_full 'Journal of the American Chemical Society'
_journal_page_first 5586
_journal_page_last 5587
_journal_paper_doi 10.1021/ja101541s
_journal_volume 132
_journal_year 2010
_chemical_formula_sum 'C18 H13 Cd N3 O4'
_chemical_formula_weight 447.71
_chemical_name_systematic
; 
 ? 
;
_space_group_IT_number 55
_symmetry_cell_setting orthorhombic
_symmetry_space_group_name_Hall '-P 2 2ab'
_symmetry_space_group_name_H-M 'P b a m'
_atom_sites_solution_hydrogens geom
_atom_sites_solution_primary direct
_atom_sites_solution_secondary difmap
_audit_creation_method SHELXL-97
_cell_angle_alpha 90.00
_cell_angle_beta 90.00
_cell_angle_gamma 90.00
_cell_formula_units_Z 4
_cell_length_a 13.700(3)
_cell_length_b 21.050(4)
_cell_length_c 11.720(2)
_cell_measurement_temperature 293(2)
_cell_volume 3379.9(11)
_computing_structure_refinement 'SHELXL-97 (Sheldrick, 1997)'
_computing_structure_solution 'SHELXS-97 (Sheldrick, 1990)'
_diffrn_ambient_temperature 293(2)
_diffrn_measured_fraction_theta_full 0.977
_diffrn_measured_fraction_theta_max 0.977
_diffrn_radiation_monochromator graphite
_diffrn_radiation_source 'fine-focus sealed tube'
_diffrn_radiation_type MoK\a
_diffrn_radiation_wavelength 0.71073
_diffrn_reflns_av_R_equivalents 0.0459
_diffrn_reflns_av_sigmaI/netI 0.1095
_diffrn_reflns_limit_h_max 17
_diffrn_reflns_limit_h_min -17
_diffrn_reflns_limit_k_max 27
_diffrn_reflns_limit_k_min -27
_diffrn_reflns_limit_l_max 15
_diffrn_reflns_limit_l_min -14
_diffrn_reflns_number 30124
_diffrn_reflns_theta_full 27.74
_diffrn_reflns_theta_max 27.74
_diffrn_reflns_theta_min 3.00
_exptl_absorpt_coefficient_mu 0.661
_exptl_absorpt_correction_T_max 1.0000
_exptl_absorpt_correction_T_min 0.7292
_exptl_absorpt_correction_type empirical
_exptl_crystal_colour orange
_exptl_crystal_density_diffrn 0.880
_exptl_crystal_density_method 'not measured'
_exptl_crystal_description prism
_exptl_crystal_F_000 888
_exptl_crystal_size_max 0.16
_exptl_crystal_size_mid 0.06
_exptl_crystal_size_min 0.05
_refine_diff_density_max 0.669
_refine_diff_density_min -0.797
_refine_diff_density_rms 0.082
_refine_ls_extinction_method none
_refine_ls_goodness_of_fit_ref 0.805
_refine_ls_hydrogen_treatment mixed
_refine_ls_matrix_type full
_refine_ls_number_parameters 128
_refine_ls_number_reflns 4077
_refine_ls_number_restraints 79
_refine_ls_restrained_S_all 0.898
_refine_ls_R_factor_all 0.0622
_refine_ls_R_factor_gt 0.0443
_refine_ls_shift/su_max 0.035
_refine_ls_shift/su_mean 0.001
_refine_ls_structure_factor_coef Fsqd
_refine_ls_weighting_details 'calc w=1/[\s^2^(Fo^2^)+(0.0264P)^2^+0.0000P] where P=(Fo^2^+2Fc^2^)/3'
_refine_ls_weighting_scheme calc
_refine_ls_wR_factor_gt 0.1022
_refine_ls_wR_factor_ref 0.1065
_reflns_number_gt 2351
_reflns_number_total 4077
_reflns_threshold_expression >2sigma(I)
_cod_data_source_file ja101541s_si_003.cif
_cod_data_source_block a
_cod_database_code 4102346

loop_
_symmetry_equiv_pos_as_xyz
'x, y, z'
'-x, -y, z'
'x+1/2, -y+1/2, -z'
'-x+1/2, y+1/2, -z'
'-x, -y, -z'
'x, y, -z'
'-x-1/2, y-1/2, z'
'x-1/2, -y-1/2, z'

loop_
_atom_site_label
_atom_site_type_symbol
_atom_site_fract_x
_atom_site_fract_y
_atom_site_fract_z
_atom_site_U_iso_or_equiv
_atom_site_adp_type
_atom_site_occupancy
_atom_site_symmetry_multiplicity
_atom_site_calc_flag
_atom_site_refinement_flags
_atom_site_disorder_assembly
_atom_site_disorder_group
Cd1 Cd 0.40131(3) 0.565669(16) 0.0000 0.04145(15) Uani 1 2 d S . .
O1 O 0.2829(3) 0.48625(16) 0.0000 0.0570(11) Uani 1 2 d S . .
O2 O 0.4289(3) 0.44608(16) 0.0000 0.0532(11) Uani 1 2 d S . .
O3 O 0.2332(3) 0.13931(18) 0.0000 0.0718(15) Uani 1 2 d S . .
O4 O 0.0874(3) 0.17737(17) 0.0000 0.0694(13) Uani 1 2 d S . .
C1 C 0.3388(5) 0.4398(2) 0.0000 0.0435(13) Uani 1 2 d S . .
C2 C 0.2960(4) 0.3734(2) 0.0000 0.0466(15) Uani 1 2 d SD A .
C3 C 0.3554(5) 0.3213(2) 0.0000 0.072(2) Uani 1 2 d SD A .
H3C H 0.4228 0.3262 0.0000 0.086 Uiso 1 2 calc SR . .
C4 C 0.3138(6) 0.2608(3) 0.0000 0.080(3) Uani 1 2 d SD . .
H4A H 0.349(6) 0.231(4) 0.0000 0.096 Uiso 0.891(4) 2 d SP A 1
N1 N 0.3735(4) 0.2113(2) 0.0000 0.205(9) Uani 0.109(4) 2 d SPDU A 2
H1A H 0.4386 0.2173 0.0000 0.247 Uiso 0.109(4) 2 d SPR A 2
H1B H 0.3489 0.1717 0.0000 0.247 Uiso 0.109(4) 2 d SPR A 2
C7 C 0.1978(4) 0.3652(2) 0.0000 0.083(3) Uani 1 2 d SRD . .
H7A H 0.1570 0.4022 0.0000 0.100 Uiso 0.744(10) 2 d SPR B 1
N3 N 0.1366(4) 0.4136(3) 0.0000 0.205(9) Uani 0.256(10) 2 d SPDU B 2
H3A H 0.0720 0.4059 0.0000 0.247 Uiso 0.256(10) 2 d SPR B 2
H3B H 0.1586 0.4539 0.0000 0.247 Uiso 0.256(10) 2 d SPR B 2
C6 C 0.1573(4) 0.3051(3) 0.0000 0.091(3) Uani 1 2 d SRD A .
H6A H 0.0878 0.3005 0.0000 0.110 Uiso 0.365(10) 2 d SPR C 1
N2 N 0.0605(3) 0.30160(16) 0.0000 0.205(9) Uani 0.635(10) 2 d SPDU A 2
H2A H 0.0246 0.3374 0.0000 0.247 Uiso 0.635(10) 2 d SPR C 2
H2B H 0.0308 0.2634 0.0000 0.247 Uiso 0.635(10) 2 d SPR C 2
C5 C 0.2162(3) 0.25166(16) 0.0000 0.0532(16) Uani 1 2 d SRD A .
C8 C 0.1761(3) 0.18527(16) 0.0000 0.0524(16) Uani 1 2 d SR . .
N4 N 0.4071(2) 0.56518(14) 0.19840(17) 0.0616(9) Uani 1 1 d GU . .
C11 C 0.4792(2) 0.59827(17) 0.2569(2) 0.0916(14) Uani 1 1 d GU . .
H11A H 0.5276 0.6197 0.2167 0.110 Uiso 1 1 calc R . .
C12 C 0.4790(3) 0.59931(18) 0.3755(2) 0.0918(14) Uani 1 1 d GU . .
H12A H 0.5273 0.6215 0.4147 0.110 Uiso 1 1 calc R . .
C13 C 0.4067(3) 0.56727(16) 0.43558(17) 0.0678(11) Uani 1 1 d GU . .
C14 C 0.3346(2) 0.53419(18) 0.3771(2) 0.1037(15) Uani 1 1 d GU . .
H14A H 0.2862 0.5127 0.4172 0.124 Uiso 1 1 calc R . .
C15 C 0.3348(2) 0.53314(17) 0.2585(2) 0.1037(15) Uani 1 1 d GU . .
H15A H 0.2865 0.5110 0.2193 0.124 Uiso 1 1 calc R . .

loop_
_atom_site_aniso_label
_atom_site_aniso_U_11
_atom_site_aniso_U_22
_atom_site_aniso_U_33
_atom_site_aniso_U_23
_atom_site_aniso_U_13
_atom_site_aniso_U_12
Cd1 0.0540(3) 0.02470(18) 0.0457(2) 0.000 0.000 0.0025(2)
O1 0.058(3) 0.0297(19) 0.084(3) 0.000 0.000 0.0002(19)
O2 0.047(3) 0.037(2) 0.075(3) 0.000 0.000 -0.0126(18)
O3 0.057(3) 0.0305(19) 0.128(4) 0.000 0.000 -0.003(2)
O4 0.047(3) 0.034(2) 0.127(4) 0.000 0.000 -0.0116(19)
C1 0.056(4) 0.031(3) 0.044(3) 0.000 0.000 -0.007(3)
C2 0.045(4) 0.029(3) 0.066(4) 0.000 0.000 -0.006(3)
C3 0.044(4) 0.032(3) 0.140(7) 0.000 0.000 -0.008(3)
C4 0.056(5) 0.031(3) 0.152(8) 0.000 0.000 0.005(3)
N1 0.054(7) 0.043(5) 0.52(3) 0.000 0.000 -0.009(5)
C7 0.048(5) 0.029(3) 0.173(8) 0.000 0.000 0.000(3)
N3 0.054(7) 0.043(5) 0.52(3) 0.000 0.000 -0.009(5)
C6 0.034(4) 0.045(4) 0.196(9) 0.000 0.000 -0.008(3)
N2 0.054(7) 0.043(5) 0.52(3) 0.000 0.000 -0.009(5)
C5 0.050(4) 0.030(3) 0.079(5) 0.000 0.000 -0.008(3)
C8 0.063(5) 0.032(3) 0.062(4) 0.000 0.000 -0.009(3)
N4 0.080(2) 0.0597(19) 0.0456(18) 0.0008(16) 0.0006(18) -0.0021(19)
C11 0.110(3) 0.108(3) 0.057(3) 0.001(3) 0.001(3) -0.039(3)
C12 0.110(3) 0.112(3) 0.053(3) 0.004(3) -0.002(3) -0.043(3)
C13 0.087(3) 0.074(2) 0.043(2) -0.001(2) 0.001(2) -0.012(2)
C14 0.110(4) 0.147(3) 0.054(3) -0.008(3) 0.005(3) -0.043(3)
C15 0.108(4) 0.146(3) 0.057(3) -0.008(3) 0.005(3) -0.039(3)

loop_
_atom_type_symbol
_atom_type_description
_atom_type_scat_dispersion_real
_atom_type_scat_dispersion_imag
_atom_type_scat_source
C C 0.0033 0.0016 'International Tables Vol C Tables 4.2.6.8 and 6.1.1.4'
H H 0.0000 0.0000 'International Tables Vol C Tables 4.2.6.8 and 6.1.1.4'
Cd Cd -0.8075 1.2024 'International Tables Vol C Tables 4.2.6.8 and 6.1.1.4'
N N 0.0061 0.0033 'International Tables Vol C Tables 4.2.6.8 and 6.1.1.4'
O O 0.0106 0.0060 'International Tables Vol C Tables 4.2.6.8 and 6.1.1.4'

loop_
_geom_angle_atom_site_label_1
_geom_angle_atom_site_label_2
_geom_angle_atom_site_label_3
_geom_angle
_geom_angle_site_symmetry_1
_geom_angle_site_symmetry_3
N4 Cd1 N4 176.07(16) . 6
N4 Cd1 O1 91.18(8) . .
N4 Cd1 O1 91.18(8) 6 .
N4 Cd1 O2 88.03(8) . 5_665
N4 Cd1 O2 88.03(8) 6 5_665
O1 Cd1 O2 128.07(13) . 5_665
N4 Cd1 O4 90.13(7) . 7_665
N4 Cd1 O4 90.13(7) 6 7_665
O1 Cd1 O4 139.63(15) . 7_665
O2 Cd1 O4 92.30(14) 5_665 7_665
N4 Cd1 O3 91.66(7) . 7_665
N4 Cd1 O3 91.66(7) 6 7_665
O1 Cd1 O3 85.93(15) . 7_665
O2 Cd1 O3 146.00(13) 5_665 7_665
O4 Cd1 O3 53.70(14) 7_665 7_665
N4 Cd1 O2 89.46(7) . .
N4 Cd1 O2 89.46(7) 6 .
O1 Cd1 O2 52.70(13) . .
O2 Cd1 O2 75.37(14) 5_665 .
O4 Cd1 O2 167.68(14) 7_665 .
O3 Cd1 O2 138.62(14) 7_665 .
N4 Cd1 C8 90.99(7) . 7_665
N4 Cd1 C8 90.99(7) 6 7_665
O1 Cd1 C8 113.01(14) . 7_665
O2 Cd1 C8 118.92(12) 5_665 7_665
O4 Cd1 C8 26.62(13) 7_665 7_665
O3 Cd1 C8 27.08(12) 7_665 7_665
O2 Cd1 C8 165.70(13) . 7_665
C1 O1 Cd1 97.8(4) . .
C1 O2 Cd1 167.8(4) . 5_665
C1 O2 Cd1 87.6(3) . .
Cd1 O2 Cd1 104.63(14) 5_665 .
C8 O3 Cd1 91.1(3) . 7_655
C8 O4 Cd1 94.0(3) . 7_655
O2 C1 O1 121.9(5) . .
O2 C1 C2 118.9(5) . .
O1 C1 C2 119.1(6) . .
C7 C2 C3 119.3(5) . .
C7 C2 C1 120.1(5) . .
C3 C2 C1 120.6(6) . .
C2 C3 C4 119.3(6) . .
C2 C3 H3C 120.3 . .
C4 C3 H3C 120.3 . .
N1 C4 C5 119.9(5) . .
N1 C4 C3 117.8(7) . .
C5 C4 C3 122.3(5) . .
N1 C4 H4A 1(6) . .
C5 C4 H4A 119(6) . .
C3 C4 H4A 119(6) . .
C4 N1 H4A 2(9) . .
C4 N1 H1A 120.1 . .
H4A N1 H1A 121.7 . .
C4 N1 H1B 119.9 . .
H4A N1 H1B 118.3 . .
H1A N1 H1B 120.0 . .
N3 C7 C2 122.1(5) . .
N3 C7 C6 116.9(6) . .
C2 C7 C6 121.0(5) . .
N3 C7 H7A 3.8 . .
C2 C7 H7A 118.4 . .
C6 C7 H7A 120.6 . .
C7 N3 H7A 9.8 . .
C7 N3 H3A 119.0 . .
H7A N3 H3A 128.9 . .
C7 N3 H3B 121.0 . .
H7A N3 H3B 111.1 . .
H3A N3 H3B 120.0 . .
N2 C6 C7 116.9(4) . .
N2 C6 C5 122.5(5) . .
C7 C6 C5 120.6(5) . .
N2 C6 H6A 2.7 . .
C7 C6 H6A 119.5 . .
C5 C6 H6A 119.8 . .
C6 N2 H6A 6.8 . .
C6 N2 H2A 119.9 . .
H6A N2 H2A 126.8 . .
C6 N2 H2B 120.0 . .
H6A N2 H2B 113.2 . .
H2A N2 H2B 120.0 . .
C4 C5 C6 117.5(4) . .
C4 C5 C8 119.7(3) . .
C6 C5 C8 122.9(3) . .
O4 C8 O3 121.1(4) . .
O4 C8 C5 119.3(2) . .
O3 C8 C5 119.6(3) . .
O4 C8 Cd1 59.4(2) . 7_655
O3 C8 Cd1 61.8(2) . 7_655
C5 C8 Cd1 178.61(9) . 7_655
C11 N4 C15 120.0 . .
C11 N4 Cd1 121.00(16) . .
C15 N4 Cd1 118.95(16) . .
C12 C11 N4 120.0 . .
C12 C11 H11A 120.0 . .
N4 C11 H11A 120.0 . .
C11 C12 C13 120.0 . .
C11 C12 H12A 120.0 . .
C13 C12 H12A 120.0 . .
C12 C13 C14 120.0 . .
C12 C13 C13 120.4 . 6_556
C14 C13 C13 119.6 . 6_556
C15 C14 C13 120.0 . .
C15 C14 H14A 120.0 . .
C13 C14 H14A 120.0 . .
C14 C15 N4 120.0 . .
C14 C15 H15A 120.0 . .
N4 C15 H15A 120.0 . .

loop_
_geom_bond_atom_site_label_1
_geom_bond_atom_site_label_2
_geom_bond_distance
_geom_bond_site_symmetry_2
Cd1 N4 2.327(2) .
Cd1 N4 2.327(2) 6
Cd1 O1 2.330(4) .
Cd1 O2 2.339(4) 5_665
Cd1 O4 2.356(4) 7_665
Cd1 O3 2.408(4) 7_665
Cd1 O2 2.546(4) .
Cd1 C8 2.732(4) 7_665
O1 C1 1.243(6) .
O2 C1 1.242(7) .
O2 Cd1 2.339(4) 5_665
O3 C8 1.244(5) .
O3 Cd1 2.408(4) 7_655
O4 C8 1.227(5) .
O4 Cd1 2.356(4) 7_655
C1 C2 1.515(7) .
C2 C7 1.355(8) .
C2 C3 1.365(8) .
C3 C4 1.395(8) .
C3 H3C 0.9300 .
C4 N1 1.325(7) .
C4 C5 1.351(8) .
C4 H4A 0.80(8) .
N1 H4A 0.53(8) .
N1 H1A 0.9007 .
N1 H1B 0.8999 .
C7 N3 1.320(7) .
C7 C6 1.383(7) .
C7 H7A 0.9592 .
N3 H7A 0.3678 .
N3 H3A 0.9000 .
N3 H3B 0.9001 .
C6 N2 1.328(6) .
C6 C5 1.384(6) .
C6 H6A 0.9563 .
N2 H6A 0.3755 .
N2 H2A 0.8996 .
N2 H2B 0.9006 .
C5 C8 1.5016 .
C8 Cd1 2.732(4) 7_655
N4 C11 1.3900 .
N4 C15 1.3900 .
C11 C12 1.3900 .
C11 H11A 0.9300 .
C12 C13 1.3900 .
C12 H12A 0.9300 .
C13 C14 1.3900 .
C13 C13 1.510(4) 6_556
C14 C15 1.3900 .
C14 H14A 0.9300 .
C15 H15A 0.9300 .
